data_2233187
loop_
_publ_author_name
'Jiang, Qiang-Hua'
'He, Qiu'
'Zhang, Jian-Qiang'
'Yang, Yang'
'Wan, Rong'

_publ_section_title
;
 5-Amino-1-(4-nitrophenyl)-1<i>H</i>-pyrazole-3-carbonitrile
;
_journal_coeditor_code HG5146
_journal_issue 1
_journal_name_full 'Acta Crystallographica Section E'
_journal_page_first o65
_journal_paper_doi 10.1107/S1600536811052147
_journal_volume 68
_journal_year 2012
_chemical_formula_iupac 'C10 H7 N5 O2'
_chemical_formula_moiety 'C10 H7 N5 O2'
_chemical_formula_sum 'C10 H7 N5 O2'
_chemical_formula_weight 229.21
_chemical_melting_point_gt 498
_chemical_melting_point_lt 501
_chemical_name_systematic
;
5-Amino-1-(4-nitrophenyl)-1<i>H</i>-pyrazole-3-carbonitrile
;
_space_group_IT_number 9
_symmetry_cell_setting monoclinic
_symmetry_space_group_name_Hall 'C -2yc'
_symmetry_space_group_name_H-M 'C 1 c 1'
_atom_sites_solution_hydrogens geom
_atom_sites_solution_primary direct
_atom_sites_solution_secondary difmap
_audit_creation_method SHELXL-97
_cell_angle_alpha 90.00
_cell_angle_beta 96.20(3)
_cell_angle_gamma 90.00
_cell_formula_units_Z 4
_cell_length_a 3.7685(2)
_cell_length_b 27.3441(17)
_cell_length_c 10.1294(8)
_cell_measurement_reflns_used 25
_cell_measurement_temperature 293(2)
_cell_measurement_theta_max 13
_cell_measurement_theta_min 9
_cell_volume 1037.69(13)
_computing_cell_refinement 'CAD-4 Software (Enraf--Nonius, 1989)'
_computing_data_collection 'CAD-4 Software (Enraf--Nonius, 1989)'
_computing_data_reduction 'XCAD4 (Harms & Wocadlo, 1995)'
_computing_molecular_graphics 'SHELXTL (Sheldrick, 2008)'
_computing_publication_material 'SHELXL97 (Sheldrick, 2008)'
_computing_structure_refinement 'SHELXL97 (Sheldrick, 2008)'
_computing_structure_solution 'SHELXS97 (Sheldrick, 2008)'
_diffrn_ambient_temperature 293(2)
_diffrn_measured_fraction_theta_full 0.982
_diffrn_measured_fraction_theta_max 0.982
_diffrn_measurement_device_type 'Enaf--Nonius CAD-4'
_diffrn_measurement_method \w/2\q
_diffrn_radiation_monochromator graphite
_diffrn_radiation_source 'fine-focus sealed tube'
_diffrn_radiation_type MoK\a
_diffrn_radiation_wavelength 0.71073
_diffrn_reflns_av_R_equivalents 0.0705
_diffrn_reflns_av_sigmaI/netI 0.0732
_diffrn_reflns_limit_h_max 4
_diffrn_reflns_limit_h_min 0
_diffrn_reflns_limit_k_max 32
_diffrn_reflns_limit_k_min -32
_diffrn_reflns_limit_l_max 12
_diffrn_reflns_limit_l_min -12
_diffrn_reflns_number 2148
_diffrn_reflns_theta_full 25.40
_diffrn_reflns_theta_max 25.40
_diffrn_reflns_theta_min 2.51
_diffrn_standards_decay_% 1
_diffrn_standards_interval_count 200
_diffrn_standards_interval_time 120
_diffrn_standards_number 3
_exptl_absorpt_coefficient_mu 0.109
_exptl_absorpt_correction_T_max 0.9892
_exptl_absorpt_correction_T_min 0.9681
_exptl_absorpt_correction_type psi-scan
_exptl_absorpt_process_details '(North <i>et al.</i>, 1968)'
_exptl_crystal_colour yellow
_exptl_crystal_density_diffrn 1.467
_exptl_crystal_density_method 'not measured'
_exptl_crystal_description block
_exptl_crystal_F_000 472
_exptl_crystal_size_max 0.30
_exptl_crystal_size_mid 0.30
_exptl_crystal_size_min 0.10
_refine_diff_density_max 0.259
_refine_diff_density_min -0.305
_refine_ls_extinction_coef 0.017(6)
_refine_ls_extinction_expression Fc^*^=kFc[1+0.001xFc^2^\l^3^/sin(2\q)]^-1/4^
_refine_ls_extinction_method 'SHELXL97 (Sheldrick, 2008)'
_refine_ls_goodness_of_fit_ref 1.003
_refine_ls_hydrogen_treatment constr
_refine_ls_matrix_type full
_refine_ls_number_parameters 155
_refine_ls_number_reflns 951
_refine_ls_number_restraints 2
_refine_ls_restrained_S_all 1.002
_refine_ls_R_factor_all 0.0543
_refine_ls_R_factor_gt 0.0483
_refine_ls_shift/su_max 0.000
_refine_ls_shift/su_mean 0.000
_refine_ls_structure_factor_coef Fsqd
_refine_ls_weighting_details 'calc w=1/[\s^2^(Fo^2^)+(0.0930P)^2^] where P=(Fo^2^+2Fc^2^)/3'
_refine_ls_weighting_scheme calc
_refine_ls_wR_factor_gt 0.1165
_refine_ls_wR_factor_ref 0.1228
_reflns_number_gt 856
_reflns_number_total 951
_reflns_threshold_expression I>2sigma(I)
_cod_data_source_file hg5146.cif
_cod_data_source_block I
_cod_original_cell_volume 1037.70(12)
_cod_original_sg_symbol_H-M 'C c'
_cod_database_code 2233187
_cod_database_fobs_code 2233187

loop_
_symmetry_equiv_pos_as_xyz
'x, y, z'
'x, -y, z+1/2'
'x+1/2, y+1/2, z'
'x+1/2, -y+1/2, z+1/2'

loop_
_atom_site_type_symbol
_atom_site_label
_atom_site_fract_x
_atom_site_fract_y
_atom_site_fract_z
_atom_site_U_iso_or_equiv
_atom_site_adp_type
_atom_site_calc_flag
_atom_site_refinement_flags
_atom_site_occupancy
_atom_site_symmetry_multiplicity
C C1 0.6000(9) 0.14112(13) 0.7685(3) 0.0345(8) Uani d . 1 1
H H1A 0.6497 0.1737 0.7890 0.041 Uiso calc R 1 1
N N1 0.7783(9) 0.01800(13) 0.9127(4) 0.0495(9) Uani d . 1 1
O O1 0.9593(11) 0.02857(14) 1.0134(4) 0.0782(13) Uani d . 1 1
N N2 0.2632(8) 0.16762(10) 0.5653(3) 0.0343(7) Uani d . 1 1
C C2 0.7254(10) 0.10486(14) 0.8562(4) 0.0370(8) Uani d . 1 1
H H2A 0.8616 0.1124 0.9357 0.044 Uiso calc R 1 1
O O2 0.6973(13) -0.02441(11) 0.8819(4) 0.0763(12) Uani d . 1 1
C C3 0.6406(9) 0.05648(13) 0.8214(3) 0.0347(8) Uani d . 1 1
N N3 0.1670(9) 0.21026(11) 0.6233(3) 0.0362(7) Uani d . 1 1
C C4 0.4432(9) 0.04433(12) 0.7061(4) 0.0361(8) Uani d . 1 1
H H4A 0.3940 0.0117 0.6858 0.043 Uiso calc R 1 1
N N4 0.2620(12) 0.13064(12) 0.3498(3) 0.0517(9) Uani d . 1 1
H H4B 0.3581 0.1043 0.3834 0.062 Uiso calc R 1 1
H H4C 0.2109 0.1331 0.2652 0.062 Uiso calc R 1 1
C C5 0.3155(9) 0.08073(14) 0.6189(3) 0.0353(8) Uani d . 1 1
H H5A 0.1748 0.0731 0.5405 0.042 Uiso calc R 1 1
N N5 -0.2189(12) 0.32149(13) 0.5701(4) 0.0571(10) Uani d . 1 1
C C6 0.4020(9) 0.12921(12) 0.6510(4) 0.0316(7) Uani d . 1 1
C C7 0.1906(10) 0.16856(13) 0.4306(4) 0.0367(8) Uani d . 1 1
C C8 0.0411(12) 0.21334(14) 0.3985(4) 0.0412(8) Uani d . 1 1
H H8A -0.0359 0.2255 0.3146 0.049 Uiso calc R 1 1
C C9 0.0310(9) 0.23653(12) 0.5213(4) 0.0347(8) Uani d . 1 1
C C10 -0.1059(10) 0.28392(14) 0.5470(4) 0.0411(9) Uani d . 1 1

loop_
_atom_site_aniso_label
_atom_site_aniso_U_11
_atom_site_aniso_U_22
_atom_site_aniso_U_33
_atom_site_aniso_U_12
_atom_site_aniso_U_13
_atom_site_aniso_U_23
C1 0.0409(17) 0.0288(16) 0.0351(16) -0.0030(14) 0.0102(15) -0.0032(14)
N1 0.050(2) 0.0475(19) 0.053(2) 0.0072(16) 0.0127(18) 0.0160(16)
O1 0.094(3) 0.070(2) 0.065(2) 0.005(2) -0.021(2) 0.0227(19)
N2 0.0461(16) 0.0256(14) 0.0317(14) 0.0020(13) 0.0072(12) 0.0000(12)
C2 0.0424(18) 0.0389(18) 0.0305(16) 0.0005(16) 0.0073(14) 0.0026(14)
O2 0.111(3) 0.0379(17) 0.079(2) 0.0041(19) 0.010(2) 0.0194(16)
C3 0.0330(17) 0.0337(17) 0.0394(17) 0.0046(15) 0.0129(15) 0.0066(15)
N3 0.0488(17) 0.0255(14) 0.0357(15) 0.0032(12) 0.0108(13) -0.0018(10)
C4 0.0400(19) 0.0275(17) 0.0427(18) 0.0031(14) 0.0135(16) 0.0008(14)
N4 0.090(3) 0.0352(16) 0.0300(14) 0.0101(17) 0.0084(16) -0.0028(12)
C5 0.0416(19) 0.0306(18) 0.0340(17) -0.0001(14) 0.0053(15) -0.0029(12)
N5 0.080(3) 0.0384(18) 0.055(2) 0.0178(19) 0.0208(19) 0.0037(16)
C6 0.0351(16) 0.0261(15) 0.0360(17) 0.0022(14) 0.0145(14) 0.0033(13)
C7 0.0441(19) 0.0337(17) 0.0332(16) -0.0010(15) 0.0091(15) 0.0011(14)
C8 0.050(2) 0.0407(18) 0.0330(17) 0.0015(16) 0.0047(15) 0.0086(14)
C9 0.0379(18) 0.0289(17) 0.0383(17) 0.0014(15) 0.0090(14) 0.0023(13)
C10 0.049(2) 0.036(2) 0.0410(19) 0.0059(17) 0.0150(17) 0.0075(15)

loop_
_atom_type_symbol
_atom_type_description
_atom_type_scat_dispersion_real
_atom_type_scat_dispersion_imag
_atom_type_scat_source
C C 0.0033 0.0016 'International Tables Vol C Tables 4.2.6.8 and 6.1.1.4'
H H 0.0000 0.0000 'International Tables Vol C Tables 4.2.6.8 and 6.1.1.4'
N N 0.0061 0.0033 'International Tables Vol C Tables 4.2.6.8 and 6.1.1.4'
O O 0.0106 0.0060 'International Tables Vol C Tables 4.2.6.8 and 6.1.1.4'

loop_
_geom_angle_atom_site_label_1
_geom_angle_atom_site_label_2
_geom_angle_atom_site_label_3
_geom_angle
C6 C1 C2 120.2(3)
C6 C1 H1A 119.9
C2 C1 H1A 119.9
O1 N1 O2 123.1(4)
O1 N1 C3 119.7(4)
O2 N1 C3 117.2(4)
C7 N2 N3 112.3(3)
C7 N2 C6 130.1(3)
N3 N2 C6 117.6(3)
C1 C2 C3 117.7(3)
C1 C2 H2A 121.2
C3 C2 H2A 121.2
C4 C3 C2 122.6(3)
C4 C3 N1 119.6(3)
C2 C3 N1 117.8(3)
C9 N3 N2 103.1(3)
C3 C4 C5 119.6(3)
C3 C4 H4A 120.2
C5 C4 H4A 120.2
C7 N4 H4B 120.0
C7 N4 H4C 120.0
H4B N4 H4C 120.0
C4 C5 C6 118.6(3)
C4 C5 H5A 120.7
C6 C5 H5A 120.7
C1 C6 C5 121.2(3)
C1 C6 N2 118.8(3)
C5 C6 N2 119.8(3)
N2 C7 N4 123.7(3)
N2 C7 C8 106.7(3)
N4 C7 C8 129.6(4)
C7 C8 C9 104.1(3)
C7 C8 H8A 128.0
C9 C8 H8A 128.0
N3 C9 C8 113.9(3)
N3 C9 C10 118.0(3)
C8 C9 C10 128.2(3)
N5 C10 C9 178.4(4)

loop_
_geom_bond_atom_site_label_1
_geom_bond_atom_site_label_2
_geom_bond_distance
C1 C6 1.374(5)
C1 C2 1.381(5)
C1 H1A 0.9300
N1 O1 1.199(5)
N1 O2 1.231(5)
N1 C3 1.459(5)
N2 C7 1.363(5)
N2 N3 1.371(4)
N2 C6 1.425(4)
C2 C3 1.397(5)
C2 H2A 0.9300
C3 C4 1.357(5)
N3 C9 1.316(5)
C4 C5 1.382(5)
C4 H4A 0.9300
N4 C7 1.366(5)
N4 H4B 0.8600
N4 H4C 0.8600
C5 C6 1.395(5)
C5 H5A 0.9300
N5 C10 1.146(5)
C7 C8 1.372(5)
C8 C9 1.400(5)
C8 H8A 0.9300
C9 C10 1.429(5)

loop_
_geom_hbond_atom_site_label_D
_geom_hbond_atom_site_label_H
_geom_hbond_atom_site_label_A
_geom_hbond_site_symmetry_A
_geom_hbond_distance_DH
_geom_hbond_distance_HA
_geom_hbond_distance_DA
_geom_hbond_angle_DHA
_geom_hbond_publ_flag
N4 H4B O2 2_554 0.8600 2.5300 3.335(5) 156.00 yes
C4 H4A O1 2_454 0.9300 2.5200 3.216(5) 132.00 yes

loop_
_geom_torsion_atom_site_label_1
_geom_torsion_atom_site_label_2
_geom_torsion_atom_site_label_3
_geom_torsion_atom_site_label_4
_geom_torsion
C6 C1 C2 C3 -0.6(5)
C1 C2 C3 C4 0.1(5)
C1 C2 C3 N1 178.9(3)
O1 N1 C3 C4 178.4(4)
O2 N1 C3 C4 -2.3(5)
O1 N1 C3 C2 -0.4(5)
O2 N1 C3 C2 178.9(4)
C7 N2 N3 C9 0.8(4)
C6 N2 N3 C9 -176.1(3)
C2 C3 C4 C5 -0.7(5)
N1 C3 C4 C5 -179.4(3)
C3 C4 C5 C6 1.6(5)
C2 C1 C6 C5 1.6(5)
C2 C1 C6 N2 177.2(3)
C4 C5 C6 C1 -2.1(5)
C4 C5 C6 N2 -177.7(3)
C7 N2 C6 C1 150.6(4)
N3 N2 C6 C1 -33.0(5)
C7 N2 C6 C5 -33.7(6)
N3 N2 C6 C5 142.6(3)
N3 N2 C7 N4 179.8(4)
C6 N2 C7 N4 -3.7(6)
N3 N2 C7 C8 -0.1(4)
C6 N2 C7 C8 176.4(4)
N2 C7 C8 C9 -0.7(4)
N4 C7 C8 C9 179.4(4)
N2 N3 C9 C8 -1.3(4)
N2 N3 C9 C10 178.7(3)
C7 C8 C9 N3 1.3(5)
C7 C8 C9 C10 -178.7(4)
